data_4330270
loop_
_publ_author_name
'Stanislav S. Stoyko'
'Mansura Khatun'
'Arthur Mar'

_publ_contact_author_address
; Department of Chemistry
  University of Alberta
  Edmonton, AB
  Canada  T6G 2G2
;
_publ_contact_author_email arthur.mar@ualberta.ca
_publ_contact_author_fax '(780) 492-8231'
_publ_contact_author_name 'Dr. Arthur Mar'
_publ_contact_author_phone '(780) 492-5592'
_publ_section_title
;
 Ternary Arsenides A2Zn5As4(A = K, Rb): Zintl Phases Built fromStellae
 Quadrangulae
;
_journal_name_full 'Inorganic Chemistry'
_journal_page_first 9517
_journal_page_last 9521
_journal_paper_doi 10.1021/ic301311m
_journal_volume 51
_journal_year 2012
_chemical_formula_structural 'Rb2 Zn5 As4'
_chemical_formula_sum 'As4 Rb2 Zn5'
_chemical_formula_weight 797.47
_chemical_name_common 'rubidium zinc arsenide (2/5/4)'
_chemical_name_systematic 'rubidium zinc arsenide (2/5/4)'
_space_group_IT_number 63
_symmetry_cell_setting orthorhombic
_symmetry_space_group_name_Hall '-C 2c 2'
_symmetry_space_group_name_H-M 'C m c m'
_atom_sites_solution_primary direct
_atom_sites_solution_secondary difmap
_audit_creation_method SHELXL-97
_cell_angle_alpha 90.00
_cell_angle_beta 90.00
_cell_angle_gamma 90.00
_cell_formula_units_Z 4
_cell_length_a 11.6649(5)
_cell_length_b 7.0953(3)
_cell_length_c 11.7585(5)
_cell_measurement_reflns_used 3756
_cell_measurement_temperature 173(2)
_cell_measurement_theta_max 32.72
_cell_measurement_theta_min 3.36
_cell_volume 973.20(7)
_computing_cell_refinement 'Bruker SAINT 7.68A (Bruker, 2009)'
_computing_data_collection 'Bruker SMART 5.054 (Bruker, 1999)'
_computing_data_reduction 'Bruker SAINT 7.68A'
_computing_molecular_graphics 'ATOMS 5.1 (Dowty, 1999)'
_computing_publication_material 'Bruker SHELXTL 6.12'
_computing_structure_refinement 'Bruker SHELXTL 6.12'
_computing_structure_solution 'Bruker SHELXTL 6.12'
_diffrn_ambient_temperature 173(2)
_diffrn_measured_fraction_theta_full 0.990
_diffrn_measured_fraction_theta_max 0.990
_diffrn_measurement_device_type 'Bruker PLATFORM APEX II CCD'
_diffrn_measurement_method '\w scans'
_diffrn_radiation_monochromator graphite
_diffrn_radiation_source 'fine-focus sealed tube'
_diffrn_radiation_type MoK\a
_diffrn_radiation_wavelength 0.71073
_diffrn_reflns_av_R_equivalents 0.0314
_diffrn_reflns_av_sigmaI/netI 0.0175
_diffrn_reflns_limit_h_max 17
_diffrn_reflns_limit_h_min -17
_diffrn_reflns_limit_k_max 10
_diffrn_reflns_limit_k_min -10
_diffrn_reflns_limit_l_max 18
_diffrn_reflns_limit_l_min -17
_diffrn_reflns_number 6610
_diffrn_reflns_theta_full 33.23
_diffrn_reflns_theta_max 33.23
_diffrn_reflns_theta_min 3.36
_diffrn_standards_number 0
_exptl_absorpt_coefficient_mu 35.503
_exptl_absorpt_correction_T_max 0.3860
_exptl_absorpt_correction_T_min 0.1345
_exptl_absorpt_correction_type numerical
_exptl_absorpt_process_details 'Bruker SHELXTL 6.12 (Sheldrick, 2001)'
_exptl_crystal_colour grey
_exptl_crystal_density_diffrn 5.443
_exptl_crystal_description prism
_exptl_crystal_F_000 1424
_exptl_crystal_size_max 0.09
_exptl_crystal_size_mid 0.08
_exptl_crystal_size_min 0.04
_refine_diff_density_max 0.932
_refine_diff_density_min -0.698
_refine_diff_density_rms 0.174
_refine_ls_extinction_coef 0.00179(6)
_refine_ls_extinction_expression Fc^*^=kFc[1+0.001xFc^2^\l^3^/sin(2\q)]^-1/4^
_refine_ls_extinction_method SHELXL
_refine_ls_goodness_of_fit_ref 1.077
_refine_ls_matrix_type full
_refine_ls_number_parameters 35
_refine_ls_number_reflns 1004
_refine_ls_number_restraints 0
_refine_ls_restrained_S_all 1.077
_refine_ls_R_factor_all 0.0200
_refine_ls_R_factor_gt 0.0161
_refine_ls_shift/su_max 0.000
_refine_ls_shift/su_mean 0.000
_refine_ls_structure_factor_coef Fsqd
_refine_ls_weighting_details 'calc w=1/[\s^2^(Fo^2^)+(0.0157P)^2^+0.0000P] where P=(Fo^2^+2Fc^2^)/3'
_refine_ls_weighting_scheme calc
_refine_ls_wR_factor_gt 0.0325
_refine_ls_wR_factor_ref 0.0336
_reflns_number_gt 905
_reflns_number_total 1004
_reflns_threshold_expression I>2\s(I)
_cod_data_source_file ic301311m_si_002_1.cif
_cod_data_source_block Rb2Zn5As4
_cod_database_code 4330270

loop_
_symmetry_equiv_pos_as_xyz
'x, y, z'
'-x, -y, z+1/2'
'-x, y, -z+1/2'
'x, -y, -z'
'x+1/2, y+1/2, z'
'-x+1/2, -y+1/2, z+1/2'
'-x+1/2, y+1/2, -z+1/2'
'x+1/2, -y+1/2, -z'
'-x, -y, -z'
'x, y, -z-1/2'
'x, -y, z-1/2'
'-x, y, z'
'-x+1/2, -y+1/2, -z'
'x+1/2, y+1/2, -z-1/2'
'x+1/2, -y+1/2, z-1/2'
'-x+1/2, y+1/2, z'

loop_
_atom_site_label
_atom_site_type_symbol
_atom_site_fract_x
_atom_site_fract_y
_atom_site_fract_z
_atom_site_U_iso_or_equiv
_atom_site_adp_type
_atom_site_occupancy
_atom_site_symmetry_multiplicity
_atom_site_calc_flag
_atom_site_refinement_flags
Rb Rb 0.21769(2) 0.0000 0.0000 0.01061(7) Uani 1 2 d S
Zn1 Zn 0.14335(3) 0.38326(5) 0.2500 0.00981(8) Uani 1 2 d S
Zn2 Zn 0.0000 0.65403(5) 0.10868(3) 0.00988(8) Uani 1 2 d S
Zn3 Zn 0.0000 0.00991(7) 0.2500 0.01091(10) Uani 1 4 d S
As1 As 0.34319(2) 0.25739(4) 0.2500 0.00729(7) Uani 1 2 d S
As2 As 0.0000 0.27883(4) 0.09870(2) 0.00730(7) Uani 1 2 d S

loop_
_atom_site_aniso_label
_atom_site_aniso_U_11
_atom_site_aniso_U_22
_atom_site_aniso_U_33
_atom_site_aniso_U_23
_atom_site_aniso_U_13
_atom_site_aniso_U_12
Rb 0.01039(12) 0.01092(13) 0.01053(12) 0.00128(9) 0.000 0.000
Zn1 0.00751(14) 0.01198(16) 0.00992(15) 0.000 0.000 0.00006(12)
Zn2 0.01007(15) 0.01181(17) 0.00778(15) -0.00033(12) 0.000 0.000
Zn3 0.0111(2) 0.0083(2) 0.0133(2) 0.000 0.000 0.000
As1 0.00603(12) 0.00755(13) 0.00830(13) 0.000 0.000 0.00062(9)
As2 0.00813(12) 0.00739(13) 0.00637(13) 0.00008(9) 0.000 0.000

loop_
_atom_type_symbol
_atom_type_description
_atom_type_scat_dispersion_real
_atom_type_scat_dispersion_imag
_atom_type_scat_source
Zn Zn 0.2839 1.4301 'International Tables Vol C Tables 4.2.6.8 and 6.1.1.4'
As As 0.0499 2.0058 'International Tables Vol C Tables 4.2.6.8 and 6.1.1.4'
Rb Rb -0.9393 2.9676 'International Tables Vol C Tables 4.2.6.8 and 6.1.1.4'

loop_
_geom_angle_atom_site_label_1
_geom_angle_atom_site_label_2
_geom_angle_atom_site_label_3
_geom_angle
_geom_angle_site_symmetry_1
_geom_angle_site_symmetry_3
As2 Rb As2 84.179(10) 9 .
As2 Rb Zn1 119.850(8) 9 7_545
As2 Rb Zn1 101.423(7) . 7_545
As2 Rb Zn1 101.423(7) 9 13
As2 Rb Zn1 119.850(8) . 13
Zn1 Rb Zn1 124.089(13) 7_545 13
As2 Rb As1 81.259(8) 9 13
As2 Rb As1 81.318(7) . 13
Zn1 Rb As1 158.814(10) 7_545 13
Zn1 Rb As1 42.178(7) 13 13
As2 Rb As1 81.318(7) 9 7_545
As2 Rb As1 81.259(8) . 7_545
Zn1 Rb As1 42.178(7) 7_545 7_545
Zn1 Rb As1 158.814(10) 13 7_545
As1 Rb As1 156.448(12) 13 7_545
As2 Rb Rb 136.034(10) 9 13
As2 Rb Rb 65.712(7) . 13
Zn1 Rb Rb 97.870(8) 7_545 13
Zn1 Rb Rb 70.625(7) 13 13
As1 Rb Rb 63.802(5) 13 13
As1 Rb Rb 121.756(4) 7_545 13
As2 Rb Rb 65.712(7) 9 13_545
As2 Rb Rb 136.034(10) . 13_545
Zn1 Rb Rb 70.625(7) 7_545 13_545
Zn1 Rb Rb 97.870(8) 13 13_545
As1 Rb Rb 121.756(4) 13 13_545
As1 Rb Rb 63.802(5) 7_545 13_545
Rb Rb Rb 156.012(17) 13 13_545
As2 Rb Zn2 161.627(8) 9 5_545
As2 Rb Zn2 111.889(7) . 5_545
Zn1 Rb Zn2 50.168(8) 7_545 5_545
Zn1 Rb Zn2 78.786(9) 13 5_545
As1 Rb Zn2 109.118(8) 13 5_545
As1 Rb Zn2 92.064(8) 7_545 5_545
Rb Rb Zn2 61.693(9) 13 5_545
Rb Rb Zn2 95.972(11) 13_545 5_545
As2 Rb Zn2 111.889(7) 9 13
As2 Rb Zn2 161.627(8) . 13
Zn1 Rb Zn2 78.786(9) 7_545 13
Zn1 Rb Zn2 50.168(8) 13 13
As1 Rb Zn2 92.064(8) 13 13
As1 Rb Zn2 109.118(8) 7_545 13
Rb Rb Zn2 95.972(11) 13 13
Rb Rb Zn2 61.693(9) 13_545 13
Zn2 Rb Zn2 54.101(10) 5_545 13
As2 Rb Zn2 40.165(7) 9 1_545
As2 Rb Zn2 76.157(8) . 1_545
Zn1 Rb Zn2 82.594(7) 7_545 1_545
Zn1 Rb Zn2 139.711(7) 13 1_545
As1 Rb Zn2 118.213(9) 13 1_545
As1 Rb Zn2 41.521(6) 7_545 1_545
Rb Rb Zn2 141.241(10) 13 1_545
Rb Rb Zn2 60.080(7) 13_545 1_545
Zn2 Rb Zn2 132.665(9) 5_545 1_545
Zn2 Rb Zn2 121.773(4) 13 1_545
As2 Rb Zn2 76.157(8) 9 9_565
As2 Rb Zn2 40.165(7) . 9_565
Zn1 Rb Zn2 139.711(7) 7_545 9_565
Zn1 Rb Zn2 82.594(7) 13 9_565
As1 Rb Zn2 41.521(6) 13 9_565
As1 Rb Zn2 118.213(9) 7_545 9_565
Rb Rb Zn2 60.080(7) 13 9_565
Rb Rb Zn2 141.241(10) 13_545 9_565
Zn2 Rb Zn2 121.773(4) 5_545 9_565
Zn2 Rb Zn2 132.665(9) 13 9_565
Zn2 Rb Zn2 94.922(10) 1_545 9_565
As1 Zn1 As2 120.537(12) . .
As1 Zn1 As2 120.537(12) . 10_556
As2 Zn1 As2 88.414(15) . 10_556
As1 Zn1 As1 107.578(14) . 7
As2 Zn1 As1 109.182(12) . 7
As2 Zn1 As1 109.182(12) 10_556 7
As1 Zn1 Zn2 137.687(10) . 10_556
As2 Zn1 Zn2 101.775(12) . 10_556
As2 Zn1 Zn2 56.090(10) 10_556 10_556
As1 Zn1 Zn2 53.260(10) 7 10_556
As1 Zn1 Zn2 137.687(10) . .
As2 Zn1 Zn2 56.090(10) . .
As2 Zn1 Zn2 101.775(12) 10_556 .
As1 Zn1 Zn2 53.260(10) 7 .
Zn2 Zn1 Zn2 66.241(14) 10_556 .
As1 Zn1 Zn3 101.300(15) . .
As2 Zn1 Zn3 53.459(9) . .
As2 Zn1 Zn3 53.459(9) 10_556 .
As1 Zn1 Zn3 151.122(15) 7 .
Zn2 Zn1 Zn3 103.928(11) 10_556 .
Zn2 Zn1 Zn3 103.928(11) . .
As1 Zn1 Rb 69.387(7) . 6
As2 Zn1 Rb 165.837(11) . 6
As2 Zn1 Rb 77.525(7) 10_556 6
As1 Zn1 Rb 74.524(7) 7 6
Zn2 Zn1 Rb 69.015(7) 10_556 6
Zn2 Zn1 Rb 124.818(13) . 6
Zn3 Zn1 Rb 116.925(7) . 6
As1 Zn1 Rb 69.387(7) . 13
As2 Zn1 Rb 77.525(7) . 13
As2 Zn1 Rb 165.837(11) 10_556 13
As1 Zn1 Rb 74.524(7) 7 13
Zn2 Zn1 Rb 124.818(13) 10_556 13
Zn2 Zn1 Rb 69.015(7) . 13
Zn3 Zn1 Rb 116.925(7) . 13
Rb Zn1 Rb 116.467(12) 6 13
As1 Zn1 Rb 64.210(8) . .
As2 Zn1 Rb 56.340(8) . .
As2 Zn1 Rb 116.502(13) 10_556 .
As1 Zn1 Rb 130.544(6) 7 .
Zn2 Zn1 Rb 158.074(11) 10_556 .
Zn2 Zn1 Rb 98.259(7) . .
Zn3 Zn1 Rb 63.369(7) . .
Rb Zn1 Rb 132.048(9) 6 .
Rb Zn1 Rb 56.620(4) 13 .
As1 Zn1 Rb 64.210(8) . 10_556
As2 Zn1 Rb 116.502(13) . 10_556
As2 Zn1 Rb 56.340(8) 10_556 10_556
As1 Zn1 Rb 130.544(6) 7 10_556
Zn2 Zn1 Rb 98.259(7) 10_556 10_556
Zn2 Zn1 Rb 158.074(11) . 10_556
Zn3 Zn1 Rb 63.369(7) . 10_556
Rb Zn1 Rb 56.620(4) 6 10_556
Rb Zn1 Rb 132.048(9) 13 10_556
Rb Zn1 Rb 91.688(8) . 10_556
As2 Zn2 As1 125.318(11) 9_565 7
As2 Zn2 As1 125.318(11) 9_565 5_455
As1 Zn2 As1 90.405(14) 7 5_455
As2 Zn2 As2 98.529(14) 9_565 .
As1 Zn2 As2 108.217(12) 7 .
As1 Zn2 As2 108.217(12) 5_455 .
As2 Zn2 Zn3 112.294(15) 9_565 1_565
As1 Zn2 Zn3 53.700(9) 7 1_565
As1 Zn2 Zn3 53.700(9) 5_455 1_565
As2 Zn2 Zn3 149.177(15) . 1_565
As2 Zn2 Zn1 131.101(11) 9_565 3
As1 Zn2 Zn1 102.573(12) 7 3
As1 Zn2 Zn1 55.759(10) 5_455 3
As2 Zn2 Zn1 52.623(10) . 3
Zn3 Zn2 Zn1 103.142(11) 1_565 3
As2 Zn2 Zn1 131.101(11) 9_565 .
As1 Zn2 Zn1 55.759(10) 7 .
As1 Zn2 Zn1 102.573(12) 5_455 .
As2 Zn2 Zn1 52.623(10) . .
Zn3 Zn2 Zn1 103.142(11) 1_565 .
Zn1 Zn2 Zn1 66.715(14) 3 .
As2 Zn2 Rb 73.588(6) 9_565 5_455
As1 Zn2 Rb 159.861(11) 7 5_455
As1 Zn2 Rb 71.029(6) 5_455 5_455
As2 Zn2 Rb 71.910(6) . 5_455
Zn3 Zn2 Rb 115.906(6) 1_565 5_455
Zn1 Zn2 Rb 60.818(6) 3 5_455
Zn1 Zn2 Rb 119.461(12) . 5_455
As2 Zn2 Rb 73.588(6) 9_565 13
As1 Zn2 Rb 71.029(6) 7 13
As1 Zn2 Rb 159.861(11) 5_455 13
As2 Zn2 Rb 71.910(6) . 13
Zn3 Zn2 Rb 115.906(6) 1_565 13
Zn1 Zn2 Rb 119.461(12) 3 13
Zn1 Zn2 Rb 60.818(6) . 13
Rb Zn2 Rb 125.899(10) 5_455 13
As2 Zn2 Rb 62.662(8) 9_565 1_565
As1 Zn2 Rb 63.490(7) 7 1_565
As1 Zn2 Rb 120.874(14) 5_455 1_565
As2 Zn2 Rb 129.638(7) . 1_565
Zn3 Zn2 Rb 68.967(8) 1_565 1_565
Zn1 Zn2 Rb 166.059(10) 3 1_565
Zn1 Zn2 Rb 103.123(8) . 1_565
Rb Zn2 Rb 132.665(9) 5_455 1_565
Rb Zn2 Rb 58.227(4) 13 1_565
As2 Zn2 Rb 62.662(8) 9_565 9_565
As1 Zn2 Rb 120.874(14) 7 9_565
As1 Zn2 Rb 63.490(7) 5_455 9_565
As2 Zn2 Rb 129.638(7) . 9_565
Zn3 Zn2 Rb 68.967(8) 1_565 9_565
Zn1 Zn2 Rb 103.123(8) 3 9_565
Zn1 Zn2 Rb 166.059(10) . 9_565
Rb Zn2 Rb 58.227(4) 5_455 9_565
Rb Zn2 Rb 132.665(9) 13 9_565
Rb Zn2 Rb 85.078(10) 1_565 9_565
As1 Zn3 As1 91.19(2) 5_445 7_545
As1 Zn3 As2 120.784(6) 5_445 10_556
As1 Zn3 As2 120.784(6) 7_545 10_556
As1 Zn3 As2 120.784(6) 5_445 .
As1 Zn3 As2 120.784(6) 7_545 .
As2 Zn3 As2 85.99(2) 10_556 .
As1 Zn3 Zn2 54.230(10) 5_445 1_545
As1 Zn3 Zn2 54.230(10) 7_545 1_545
As2 Zn3 Zn2 170.352(15) 10_556 1_545
As2 Zn3 Zn2 103.656(10) . 1_545
As1 Zn3 Zn2 54.230(10) 5_445 10_546
As1 Zn3 Zn2 54.230(10) 7_545 10_546
As2 Zn3 Zn2 103.656(10) 10_556 10_546
As2 Zn3 Zn2 170.352(15) . 10_546
Zn2 Zn3 Zn2 66.696(17) 1_545 10_546
As1 Zn3 Zn1 166.669(16) 5_445 .
As1 Zn3 Zn1 102.145(10) 7_545 .
As2 Zn3 Zn1 51.795(10) 10_556 .
As2 Zn3 Zn1 51.795(10) . .
Zn2 Zn3 Zn1 134.941(6) 1_545 .
Zn2 Zn3 Zn1 134.941(6) 10_546 .
As1 Zn3 Zn1 102.145(10) 5_445 3
As1 Zn3 Zn1 166.669(16) 7_545 3
As2 Zn3 Zn1 51.795(10) 10_556 3
As2 Zn3 Zn1 51.795(10) . 3
Zn2 Zn3 Zn1 134.941(6) 1_545 3
Zn2 Zn3 Zn1 134.941(6) 10_546 3
Zn1 Zn3 Zn1 64.525(16) . 3
As1 Zn3 Rb 61.341(4) 5_445 9
As1 Zn3 Rb 117.017(11) 7_545 9
As2 Zn3 Rb 121.952(12) 10_556 9
As2 Zn3 Rb 59.819(5) . 9
Zn2 Zn3 Rb 64.466(6) 1_545 9
Zn2 Zn3 Rb 113.629(11) 10_546 9
Zn1 Zn3 Rb 111.358(10) . 9
Zn1 Zn3 Rb 70.513(6) 3 9
As1 Zn3 Rb 117.017(11) 5_445 10_556
As1 Zn3 Rb 61.341(4) 7_545 10_556
As2 Zn3 Rb 59.819(5) 10_556 10_556
As2 Zn3 Rb 121.952(12) . 10_556
Zn2 Zn3 Rb 113.629(11) 1_545 10_556
Zn2 Zn3 Rb 64.466(6) 10_546 10_556
Zn1 Zn3 Rb 70.513(6) . 10_556
Zn1 Zn3 Rb 111.358(10) 3 10_556
Rb Zn3 Rb 177.926(15) 9 10_556
As1 Zn3 Rb 117.017(11) 5_445 .
As1 Zn3 Rb 61.341(4) 7_545 .
As2 Zn3 Rb 121.952(12) 10_556 .
As2 Zn3 Rb 59.819(5) . .
Zn2 Zn3 Rb 64.466(6) 1_545 .
Zn2 Zn3 Rb 113.629(11) 10_546 .
Zn1 Zn3 Rb 70.513(6) . .
Zn1 Zn3 Rb 111.358(10) 3 .
Rb Zn3 Rb 81.628(7) 9 .
Rb Zn3 Rb 98.334(7) 10_556 .
As1 Zn3 Rb 61.341(4) 5_445 2
As1 Zn3 Rb 117.017(11) 7_545 2
As2 Zn3 Rb 59.819(5) 10_556 2
As2 Zn3 Rb 121.952(12) . 2
Zn2 Zn3 Rb 113.629(11) 1_545 2
Zn2 Zn3 Rb 64.466(6) 10_546 2
Zn1 Zn3 Rb 111.358(10) . 2
Zn1 Zn3 Rb 70.513(6) 3 2
Rb Zn3 Rb 98.334(7) 9 2
Rb Zn3 Rb 81.628(7) 10_556 2
Rb Zn3 Rb 177.926(15) . 2
Zn1 As1 Zn3 114.630(16) . 5
Zn1 As1 Zn2 139.855(7) . 14_546
Zn3 As1 Zn2 72.070(12) 5 14_546
Zn1 As1 Zn2 139.855(7) . 5_545
Zn3 As1 Zn2 72.070(12) 5 5_545
Zn2 As1 Zn2 80.274(14) 14_546 5_545
Zn1 As1 Zn1 114.347(14) . 7_545
Zn3 As1 Zn1 131.022(15) 5 7_545
Zn2 As1 Zn1 70.981(11) 14_546 7_545
Zn2 As1 Zn1 70.981(11) 5_545 7_545
Zn1 As1 Rb 68.435(7) . 6
Zn3 As1 Rb 78.442(8) 5 6
Zn2 As1 Rb 74.989(8) 14_546 6
Zn2 As1 Rb 146.110(12) 5_545 6
Zn1 As1 Rb 120.389(5) 7_545 6
Zn1 As1 Rb 68.435(7) . 13
Zn3 As1 Rb 78.442(8) 5 13
Zn2 As1 Rb 146.110(12) 14_546 13
Zn2 As1 Rb 74.989(8) 5_545 13
Zn1 As1 Rb 120.389(5) 7_545 13
Rb As1 Rb 115.294(9) 6 13
Zn1 As1 Rb 79.052(8) . .
Zn3 As1 Rb 128.199(5) 5 .
Zn2 As1 Rb 129.976(13) 14_546 .
Zn2 As1 Rb 68.524(8) 5_545 .
Zn1 As1 Rb 62.473(6) 7_545 .
Rb As1 Rb 145.265(8) 6 .
Rb As1 Rb 60.003(3) 13 .
Zn1 As1 Rb 79.052(8) . 10_556
Zn3 As1 Rb 128.199(5) 5 10_556
Zn2 As1 Rb 68.524(8) 14_546 10_556
Zn2 As1 Rb 129.976(13) 5_545 10_556
Zn1 As1 Rb 62.473(6) 7_545 10_556
Rb As1 Rb 60.003(3) 6 10_556
Rb As1 Rb 145.265(8) 13 10_556
Rb As1 Rb 102.946(8) . 10_556
Zn2 As2 Zn1 128.950(11) 9_565 .
Zn2 As2 Zn1 128.950(11) 9_565 3
Zn1 As2 Zn1 81.895(15) . 3
Zn2 As2 Zn3 144.050(17) 9_565 .
Zn1 As2 Zn3 74.746(12) . .
Zn1 As2 Zn3 74.746(12) 3 .
Zn2 As2 Zn2 81.471(14) 9_565 .
Zn1 As2 Zn2 71.287(12) . .
Zn1 As2 Zn2 71.287(12) 3 .
Zn3 As2 Zn2 134.479(15) . .
Zn2 As2 Rb 77.173(8) 9_565 9
Zn1 As2 Rb 152.964(12) . 9
Zn1 As2 Rb 85.298(8) 3 9
Zn3 As2 Rb 78.955(8) . 9
Zn2 As2 Rb 126.337(7) . 9
Zn2 As2 Rb 77.173(8) 9_565 .
Zn1 As2 Rb 85.298(8) . .
Zn1 As2 Rb 152.964(12) 3 .
Zn3 As2 Rb 78.955(8) . .
Zn2 As2 Rb 126.337(7) . .
Rb As2 Rb 95.821(10) 9 .
Zn2 As2 Rb 67.905(6) 9_565 13
Zn1 As2 Rb 61.872(6) . 13
Zn1 As2 Rb 131.005(12) 3 13
Zn3 As2 Rb 120.436(4) . 13
Zn2 As2 Rb 66.660(5) . 13
Rb As2 Rb 140.586(9) 9 13
Rb As2 Rb 59.721(3) . 13
Zn2 As2 Rb 67.905(6) 9_565 5_455
Zn1 As2 Rb 131.005(12) . 5_455
Zn1 As2 Rb 61.872(6) 3 5_455
Zn3 As2 Rb 120.436(4) . 5_455
Zn2 As2 Rb 66.660(5) . 5_455
Rb As2 Rb 59.721(3) 9 5_455
Rb As2 Rb 140.586(9) . 5_455
Rb As2 Rb 118.690(9) 13 5_455

loop_
_geom_bond_atom_site_label_1
_geom_bond_atom_site_label_2
_geom_bond_distance
_geom_bond_site_symmetry_2
Rb As2 3.4219(3) 9
Rb As2 3.4219(3) .
Rb Zn1 3.4576(2) 7_545
Rb Zn1 3.4576(2) 13
Rb As1 3.4798(2) 13
Rb As1 3.4798(2) 7_545
Rb Rb 3.62683(18) 13
Rb Rb 3.62683(18) 13_545
Rb Zn2 3.6976(3) 5_545
Rb Zn2 3.6976(3) 13
Rb Zn2 3.7560(3) 1_545
Rb Zn2 3.7560(3) 9_565
Zn1 As1 2.4963(4) .
Zn1 As2 2.5515(3) .
Zn1 As2 2.5515(3) 10_556
Zn1 As1 2.6592(5) 7
Zn1 Zn2 3.0411(4) 10_556
Zn1 Zn2 3.0411(4) .
Zn1 Zn3 3.1327(6) .
Zn1 Rb 3.4576(2) 6
Zn1 Rb 3.4576(2) 13
Zn1 Rb 4.0973(3) 10_556
Zn2 As2 2.4846(4) 9_565
Zn2 As1 2.5778(3) 7
Zn2 As1 2.5778(3) 5_455
Zn2 As2 2.6648(5) .
Zn2 Zn3 3.0228(6) 1_565
Zn2 Zn1 3.0411(4) 3
Zn2 Rb 3.6976(3) 5_455
Zn2 Rb 3.6976(3) 13
Zn2 Rb 3.7560(3) 1_565
Zn2 Rb 3.7560(3) 9_565
Zn3 As1 2.5605(5) 5_445
Zn3 As1 2.5605(5) 7_545
Zn3 As2 2.6088(5) 10_556
Zn3 As2 2.6088(5) .
Zn3 Zn2 3.0228(6) 1_545
Zn3 Zn2 3.0228(6) 10_546
Zn3 Zn1 3.1327(6) 3
Zn3 Rb 3.8852(2) 9
Zn3 Rb 3.8852(2) 10_556
Zn3 Rb 3.8852(2) 2
As1 Zn3 2.5605(5) 5
As1 Zn2 2.5778(3) 14_546
As1 Zn2 2.5778(3) 5_545
As1 Zn1 2.6592(5) 7_545
As1 Rb 3.4798(2) 6
As1 Rb 3.4798(2) 13
As1 Rb 3.7576(2) 10_556
As2 Zn2 2.4846(4) 9_565
As2 Zn1 2.5515(3) 3
As2 Rb 3.4219(3) 9
As2 Rb 3.8280(3) 13
As2 Rb 3.8280(3) 5_455
